data_1568371
loop_
_publ_author_name
'Bejaoui, Younes K. J.'
'Philippi, Frederik'
'Stammler, Hans-Georg'
'Radacki, Krzysztof'
'Zapf, Ludwig'
'Schopper, Nils'
'Goloviznina, Kateryna'
'Maibom, Kristina A. M.'
'Graf, Roland'
'Sprenger, Jan A. P.'
'Bertermann, R&#xfc;diger'
'Braunschweig, Holger'
'Welton, Tom'
'Ignat'ev, Nikolai V.'
'Finze, Maik'

_publ_section_title
;
 Insights into structure-property relationships in ionic liquids using
 cyclic perfluoroalkylsulfonylimides.
;
_journal_issue 8
_journal_name_full 'Chemical science'
_journal_page_first 2200
_journal_page_last 2214
_journal_paper_doi 10.1039/d2sc06758g
_journal_volume 14
_journal_year 2023
_chemical_formula_moiety 'C2 Ag F4 N2 O8 S4, C9 H20 N'
_chemical_formula_sum 'C11 H20 Ag F4 N3 O8 S4'
_chemical_formula_weight 634.41
_space_group_crystal_system triclinic
_space_group_IT_number 2
_space_group_name_Hall '-P 1'
_space_group_name_H-M_alt 'P -1'
_atom_sites_solution_hydrogens geom
_audit_creation_method SHELXL-2018/3
_audit_update_record
;
2022-11-29 deposited with the CCDC.	2023-01-30 downloaded from the CCDC.
;
_cell_angle_alpha 87.9790(10)
_cell_angle_beta 78.6440(10)
_cell_angle_gamma 64.936(2)
_cell_formula_units_Z 2
_cell_length_a 9.5881(2)
_cell_length_b 10.8805(2)
_cell_length_c 11.46900(10)
_cell_measurement_reflns_used 24178
_cell_measurement_temperature 100(2)
_cell_measurement_theta_max 77.0400
_cell_measurement_theta_min 4.4450
_cell_volume 1061.04(4)
_computing_cell_refinement 'CrysAlisPro 1.171.40.45a (Rigaku OD, 2019)'
_computing_data_collection 'CrysAlisPro 1.171.40.45a (Rigaku OD, 2019)'
_computing_data_reduction 'CrysAlisPro 1.171.40.45a (Rigaku OD, 2019)'
_computing_molecular_graphics 'SHELXL-2018/3 (Sheldrick, 2018)'
_computing_publication_material 'SHELXL-2018/3 (Sheldrick, 2018)'
_computing_structure_refinement 'SHELXL-2018/3 (Sheldrick, 2018)'
_computing_structure_solution 'SHELXT 2014/4 (Sheldrick, 2014)'
_diffrn_ambient_environment N~2~
_diffrn_ambient_temperature 100.00(10)
_diffrn_detector 'Hybrid Pixel Array Detector'
_diffrn_detector_area_resol_mean 10.0000
_diffrn_detector_type HyPix
_diffrn_measured_fraction_theta_full 0.997
_diffrn_measured_fraction_theta_max 0.988
_diffrn_measurement_device 'four-circle diffractometer'
_diffrn_measurement_device_type 'XtaLAB Synergy, Dualflex, HyPix'
_diffrn_radiation_monochromator mirror
_diffrn_radiation_probe x-ray
_diffrn_radiation_type 'Cu K\a'
_diffrn_radiation_wavelength 1.54184
_diffrn_reflns_av_R_equivalents 0.2085
_diffrn_reflns_av_unetI/netI 0.0623
_diffrn_reflns_Laue_measured_fraction_full 0.997
_diffrn_reflns_Laue_measured_fraction_max 0.988
_diffrn_reflns_limit_h_max 11
_diffrn_reflns_limit_h_min -12
_diffrn_reflns_limit_k_max 13
_diffrn_reflns_limit_k_min -13
_diffrn_reflns_limit_l_max 14
_diffrn_reflns_limit_l_min -14
_diffrn_reflns_number 42613
_diffrn_reflns_point_group_measured_fraction_full 0.997
_diffrn_reflns_point_group_measured_fraction_max 0.988
_diffrn_reflns_theta_full 72.000
_diffrn_reflns_theta_max 77.314
_diffrn_reflns_theta_min 3.937
_diffrn_source 'micro-focus sealed X-ray tube'
_diffrn_source_type 'PhotonJet (Cu) X-ray Source'
_exptl_absorpt_coefficient_mu 12.068
_exptl_absorpt_correction_T_max 0.585
_exptl_absorpt_correction_T_min 0.084
_exptl_absorpt_correction_type gaussian
_exptl_absorpt_process_details
;
CrysAlisPro 1.171.41.63a (Rigaku Oxford Diffraction, 2020)
Numerical absorption correction based on gaussian integration over
			a multifaceted crystal model
Empirical absorption correction using spherical harmonics,
 implemented in SCALE3 ABSPACK scaling algorithm.
;
_exptl_crystal_colour 'clear colourless'
_exptl_crystal_density_diffrn 1.986
_exptl_crystal_description block
_exptl_crystal_F_000 636
_exptl_crystal_size_max 0.270
_exptl_crystal_size_mid 0.120
_exptl_crystal_size_min 0.100
_refine_diff_density_max 1.368
_refine_diff_density_min -2.373
_refine_diff_density_rms 0.214
_refine_ls_extinction_method none
_refine_ls_goodness_of_fit_ref 1.063
_refine_ls_hydrogen_treatment constr
_refine_ls_matrix_type full
_refine_ls_number_parameters 430
_refine_ls_number_reflns 4446
_refine_ls_number_restraints 498
_refine_ls_restrained_S_all 1.020
_refine_ls_R_factor_all 0.0572
_refine_ls_R_factor_gt 0.0556
_refine_ls_shift/su_max 0.002
_refine_ls_shift/su_mean 0.000
_refine_ls_structure_factor_coef Fsqd
_refine_ls_weighting_details 'w=1/[\s^2^(Fo^2^)+(0.1217P)^2^] where P=(Fo^2^+2Fc^2^)/3'
_refine_ls_weighting_scheme calc
_refine_ls_wR_factor_gt 0.1526
_refine_ls_wR_factor_ref 0.1553
_reflns_Friedel_coverage 0.000
_reflns_number_gt 4181
_reflns_number_total 4446
_reflns_threshold_expression 'I > 2\s(I)'
_cod_data_source_file d2sc06758g2.cif
_cod_data_source_block LuZa090_YoBe_1_a
_cod_depositor_comments 'Adding full bibliography for 1568359--1568371.cif.'
_cod_original_cell_volume 1061.04(3)
_cod_database_code 1568371
_shelx_shelxl_version_number 2018/3
_shelx_space_group_comment
;
The symmetry employed for this shelxl refinement is uniquely defined
by the following loop, which should always be used as a source of
symmetry information in preference to the above space-group names.
They are only intended as comments.
;
_shelx_estimated_absorpt_t_min 0.139
_shelx_estimated_absorpt_t_max 0.378
_oxdiff_exptl_absorpt_empirical_full_min 0.175
_oxdiff_exptl_absorpt_empirical_full_max 4.587
_oxdiff_exptl_absorpt_empirical_details
;
Empirical correction (ABSPACK) includes:
- Absorption correction using spherical harmonics
- Frame scaling
;

loop_
_space_group_symop_operation_xyz
'x, y, z'
'-x, -y, -z'

loop_
_atom_site_label
_atom_site_type_symbol
_atom_site_fract_x
_atom_site_fract_y
_atom_site_fract_z
_atom_site_U_iso_or_equiv
_atom_site_adp_type
_atom_site_occupancy
_atom_site_site_symmetry_order
_atom_site_calc_flag
_atom_site_refinement_flags_posn
_atom_site_refinement_flags_adp
_atom_site_refinement_flags_occupancy
_atom_site_disorder_assembly
_atom_site_disorder_group
Ag1 Ag 0.99611(2) 0.49690(2) 0.75334(2) 0.01937(15) Uani 1 1 d . . . . .
C1_1 C 0.5334(9) 0.6170(9) 0.2743(7) 0.0276(16) Uani 0.493(5) 1 d . U P A 1
H1A_1 H 0.549318 0.536377 0.320624 0.041 Uiso 0.493(5) 1 calc R U P A 1
H1B_1 H 0.579039 0.670680 0.306231 0.041 Uiso 0.493(5) 1 calc R U P A 1
H1C_1 H 0.584760 0.588792 0.190852 0.041 Uiso 0.493(5) 1 calc R U P A 1
C1_101 C 0.4806(9) 0.7082(9) 0.2887(7) 0.0297(16) Uani 0.507(5) 1 d . U P A 2
H1A_101 H 0.546146 0.670478 0.210136 0.045 Uiso 0.507(5) 1 calc R U P A 2
H1B_101 H 0.513588 0.640193 0.347970 0.045 Uiso 0.507(5) 1 calc R U P A 2
H1C_101 H 0.492361 0.789171 0.310322 0.045 Uiso 0.507(5) 1 calc R U P A 2
N1_2 N 0.3611(8) 0.7013(7) 0.2825(6) 0.0189(11) Uani 0.493(5) 1 d . U P A 1
C1_2 C 0.2753(17) 0.6242(16) 0.2637(14) 0.0211(12) Uani 0.493(5) 1 d . U P A 1
H1A_2 H 0.160807 0.677245 0.292074 0.025 Uiso 0.493(5) 1 calc R U P A 1
H1AB_2 H 0.310544 0.537905 0.304711 0.025 Uiso 0.493(5) 1 calc R U P A 1
C2_2 C 0.3183(11) 0.5971(10) 0.1228(10) 0.0234(13) Uani 0.493(5) 1 d . U P A 1
H2A_2 H 0.414485 0.511658 0.099739 0.028 Uiso 0.493(5) 1 calc R U P A 1
H2AB_2 H 0.231347 0.588976 0.094415 0.028 Uiso 0.493(5) 1 calc R U P A 1
C3_2 C 0.3439(13) 0.7122(11) 0.0702(12) 0.0242(13) Uani 0.493(5) 1 d . U P A 1
H3A_2 H 0.261920 0.765321 0.024646 0.029 Uiso 0.493(5) 1 calc R U P A 1
H3AB_2 H 0.448473 0.681204 0.016792 0.029 Uiso 0.493(5) 1 calc R U P A 1
C4_2 C 0.3329(11) 0.8000(8) 0.1840(7) 0.0219(12) Uani 0.493(5) 1 d . U P A 1
H4A_2 H 0.413794 0.835667 0.168308 0.026 Uiso 0.493(5) 1 calc R U P A 1
H4AB_2 H 0.227865 0.877264 0.205217 0.026 Uiso 0.493(5) 1 calc R U P A 1
N1_102 N 0.3121(8) 0.7461(7) 0.2853(6) 0.0193(10) Uani 0.507(5) 1 d . U P A 2
C1_102 C 0.2946(16) 0.6117(15) 0.2539(14) 0.0204(12) Uani 0.507(5) 1 d . U P A 2
H1A_102 H 0.353767 0.535432 0.300082 0.025 Uiso 0.507(5) 1 calc R U P A 2
H1AB_102 H 0.182751 0.627630 0.271868 0.025 Uiso 0.507(5) 1 calc R U P A 2
C2_102 C 0.3594(11) 0.5822(10) 0.1269(9) 0.0241(13) Uani 0.507(5) 1 d . U P A 2
H2A_102 H 0.308623 0.535345 0.090195 0.029 Uiso 0.507(5) 1 calc R U P A 2
H2AB_102 H 0.474345 0.525839 0.111395 0.029 Uiso 0.507(5) 1 calc R U P A 2
C3_102 C 0.3173(13) 0.7340(10) 0.0777(12) 0.0249(13) Uani 0.507(5) 1 d . U P A 2
H3A_102 H 0.409755 0.734636 0.021709 0.030 Uiso 0.507(5) 1 calc R U P A 2
H3AB_102 H 0.229687 0.760177 0.034723 0.030 Uiso 0.507(5) 1 calc R U P A 2
C4_102 C 0.2732(11) 0.8287(8) 0.1765(7) 0.0241(12) Uani 0.507(5) 1 d . U P A 2
H4A_102 H 0.159438 0.889143 0.189677 0.029 Uiso 0.507(5) 1 calc R U P A 2
H4AB_102 H 0.332259 0.885319 0.161086 0.029 Uiso 0.507(5) 1 calc R U P A 2
C1_3 C 0.2870(10) 0.7755(8) 0.4038(7) 0.0235(12) Uani 0.493(5) 1 d . U P A 1
H1A_3 H 0.172895 0.827899 0.407299 0.028 Uiso 0.493(5) 1 calc R U P A 1
H1AB_3 H 0.331127 0.841619 0.411378 0.028 Uiso 0.493(5) 1 calc R U P A 1
C2_3 C 0.3091(10) 0.6869(8) 0.5103(7) 0.0254(13) Uani 0.493(5) 1 d . U P A 1
H2A_3 H 0.421477 0.644563 0.515737 0.030 Uiso 0.493(5) 1 calc R U P A 1
H2AB_3 H 0.276878 0.613358 0.500028 0.030 Uiso 0.493(5) 1 calc R U P A 1
C3_3 C 0.2097(10) 0.7733(9) 0.6255(7) 0.0315(13) Uani 0.493(5) 1 d . U P A 1
H3A_3 H 0.234225 0.852375 0.631210 0.038 Uiso 0.493(5) 1 calc R U P A 1
H3AB_3 H 0.096770 0.807986 0.623265 0.038 Uiso 0.493(5) 1 calc R U P A 1
C4_3 C 0.2430(12) 0.6898(11) 0.7341(7) 0.0390(18) Uani 0.493(5) 1 d . U P A 1
H4A_3 H 0.216123 0.612890 0.729475 0.058 Uiso 0.493(5) 1 calc R U P A 1
H4B_3 H 0.179636 0.746789 0.806426 0.058 Uiso 0.493(5) 1 calc R U P A 1
H4C_3 H 0.354773 0.655756 0.736453 0.058 Uiso 0.493(5) 1 calc R U P A 1
C1_103 C 0.2041(9) 0.8270(8) 0.3943(6) 0.0227(12) Uani 0.507(5) 1 d . U P A 2
H1A_103 H 0.094679 0.850009 0.387036 0.027 Uiso 0.507(5) 1 calc R U P A 2
H1AB_103 H 0.214523 0.913371 0.398680 0.027 Uiso 0.507(5) 1 calc R U P A 2
C2_103 C 0.2323(9) 0.7564(8) 0.5102(6) 0.0248(11) Uani 0.507(5) 1 d . U P A 2
H2A_103 H 0.217745 0.671669 0.508589 0.030 Uiso 0.507(5) 1 calc R U P A 2
H2AB_103 H 0.341781 0.731709 0.518287 0.030 Uiso 0.507(5) 1 calc R U P A 2
C3_103 C 0.1192(10) 0.8487(8) 0.6162(7) 0.0297(13) Uani 0.507(5) 1 d . U P A 2
H3A_103 H 0.010267 0.867702 0.610548 0.036 Uiso 0.507(5) 1 calc R U P A 2
H3AB_103 H 0.128058 0.936165 0.613602 0.036 Uiso 0.507(5) 1 calc R U P A 2
C4_103 C 0.1514(11) 0.7862(10) 0.7341(7) 0.0380(17) Uani 0.507(5) 1 d . U P A 2
H4A_103 H 0.145011 0.698597 0.736341 0.057 Uiso 0.507(5) 1 calc R U P A 2
H4B_103 H 0.073237 0.847299 0.799637 0.057 Uiso 0.507(5) 1 calc R U P A 2
H4C_103 H 0.256797 0.772437 0.742273 0.057 Uiso 0.507(5) 1 calc R U P A 2
N1_4 N 0.8253(4) 0.6529(3) 0.6719(3) 0.0244(7) Uani 1 1 d . . . . .
S1_4 S 0.81612(14) 0.67425(11) 0.53402(9) 0.0335(3) Uani 1 1 d . . . . .
O1_4 O 0.9497(7) 0.7243(9) 0.4731(6) 0.0254(16) Uani 0.475(12) 1 d . U P B 1
O2_4 O 0.8016(11) 0.5859(7) 0.4705(7) 0.0237(15) Uani 0.475(12) 1 d . U P B 1
O101_4 O 0.9444(7) 0.6607(9) 0.4601(6) 0.0248(15) Uani 0.525(12) 1 d . U P B 2
O102_4 O 0.7323(11) 0.5849(6) 0.4958(7) 0.0251(15) Uani 0.525(12) 1 d . U P B 2
F1_4 F 0.7056(10) 0.9317(7) 0.5426(7) 0.0202(15) Uani 0.475(12) 1 d . U P B 1
F2_4 F 0.5206(13) 0.8307(9) 0.5539(11) 0.0209(17) Uani 0.475(12) 1 d . U P B 1
F101_4 F 0.5142(12) 0.8675(8) 0.5558(10) 0.0210(15) Uani 0.525(12) 1 d . U P B 2
F102_4 F 0.6495(10) 0.9539(7) 0.5630(7) 0.0217(14) Uani 0.525(12) 1 d . U P B 2
C1_4 C 0.6485(4) 0.8374(3) 0.5837(3) 0.0182(6) Uani 1 1 d . . . . .
S2_4 S 0.67109(9) 0.78532(8) 0.73639(7) 0.0173(2) Uani 1 1 d . . . . .
O3_4 O 0.7124(4) 0.8721(3) 0.7986(3) 0.0293(7) Uani 1 1 d . . . . .
O4_4 O 0.5448(3) 0.7547(4) 0.7930(3) 0.0394(7) Uani 1 1 d . . . . .
N1_5 N 1.1324(4) 0.3175(3) 0.8342(3) 0.0189(6) Uani 1 1 d . . . . .
O4_5 O 1.0071(3) 0.3570(3) 1.0543(3) 0.0263(6) Uani 1 1 d . . . . .
F1_5 F 1.1425(3) 0.0610(2) 1.0033(2) 0.0329(5) Uani 1 1 d . . . . .
C1_5 C 1.2298(4) 0.1175(3) 0.9410(3) 0.0190(7) Uani 1 1 d . . . . .
S1_5 S 1.19244(12) 0.15993(8) 0.79008(8) 0.0268(2) Uani 1 1 d . . . . .
F2_5 F 1.3777(3) 0.0454(3) 0.9461(2) 0.0341(6) Uani 1 1 d . . . . .
O1_5 O 1.0447(9) 0.1362(7) 0.7851(7) 0.0206(14) Uani 0.525(12) 1 d . U P B 1
O2_5 O 1.3137(10) 0.1033(8) 0.7004(7) 0.0249(15) Uani 0.525(12) 1 d . U P B 1
O101_5 O 1.3607(11) 0.1222(8) 0.7075(8) 0.0269(17) Uani 0.475(12) 1 d . U P B 2
O102_5 O 1.1016(11) 0.1194(8) 0.7486(8) 0.0250(16) Uani 0.475(12) 1 d . U P B 2
O3_5 O 1.2740(3) 0.3395(3) 0.9918(2) 0.0289(6) Uani 1 1 d . . . . .
S2_5 S 1.15424(11) 0.30303(9) 0.97119(8) 0.0167(2) Uani 1 1 d . . . . .

loop_
_atom_site_aniso_label
_atom_site_aniso_U_11
_atom_site_aniso_U_22
_atom_site_aniso_U_33
_atom_site_aniso_U_23
_atom_site_aniso_U_13
_atom_site_aniso_U_12
Ag1 0.0214(2) 0.0187(2) 0.0234(2) 0.00671(13) -0.01636(15) -0.00889(15)
C1_1 0.019(3) 0.038(3) 0.032(3) 0.006(3) -0.009(3) -0.016(3)
C1_101 0.023(3) 0.040(3) 0.035(3) 0.002(3) -0.011(3) -0.020(3)
N1_2 0.0190(19) 0.0190(18) 0.0228(17) 0.0006(15) -0.0074(15) -0.0106(15)
C1_2 0.022(2) 0.0219(19) 0.0232(19) 0.0004(16) -0.0054(17) -0.0119(16)
C2_2 0.023(2) 0.0238(18) 0.0245(18) -0.0008(15) -0.0065(17) -0.0099(17)
C3_2 0.024(2) 0.024(2) 0.0244(18) 0.0012(16) -0.0056(17) -0.0094(16)
C4_2 0.021(2) 0.0214(18) 0.0264(18) 0.0034(15) -0.0060(16) -0.0114(16)
N1_102 0.0201(19) 0.0207(18) 0.0241(17) 0.0000(15) -0.0050(15) -0.0150(15)
C1_102 0.021(2) 0.0209(19) 0.0238(19) 0.0002(16) -0.0048(16) -0.0124(16)
C2_102 0.024(2) 0.0244(18) 0.0242(18) 0.0002(15) -0.0050(17) -0.0099(17)
C3_102 0.024(2) 0.024(2) 0.0247(18) 0.0025(16) -0.0047(17) -0.0095(16)
C4_102 0.024(2) 0.0224(18) 0.0274(18) 0.0033(15) -0.0051(16) -0.0115(16)
C1_3 0.024(3) 0.028(3) 0.027(2) 0.000(2) -0.008(2) -0.017(2)
C2_3 0.027(3) 0.034(3) 0.025(2) 0.002(2) -0.007(2) -0.021(2)
C3_3 0.033(3) 0.042(3) 0.026(2) -0.001(2) -0.007(2) -0.021(2)
C4_3 0.044(4) 0.061(5) 0.024(3) 0.004(3) -0.005(3) -0.034(4)
C1_103 0.021(3) 0.029(3) 0.028(3) 0.002(2) -0.006(2) -0.019(2)
C2_103 0.025(2) 0.034(2) 0.025(2) 0.000(2) -0.006(2) -0.0200(19)
C3_103 0.034(3) 0.038(3) 0.025(2) -0.002(2) -0.005(2) -0.022(2)
C4_103 0.043(4) 0.052(4) 0.028(3) 0.001(3) -0.006(3) -0.029(3)
N1_4 0.0264(17) 0.0218(14) 0.0218(15) 0.0050(11) -0.0158(13) -0.0028(12)
S1_4 0.0302(6) 0.0315(5) 0.0193(5) 0.0003(4) -0.0138(4) 0.0091(4)
O1_4 0.023(3) 0.030(4) 0.027(3) 0.010(3) -0.010(2) -0.013(3)
O2_4 0.029(4) 0.019(2) 0.028(3) -0.002(2) -0.014(3) -0.010(3)
O101_4 0.019(3) 0.029(3) 0.025(3) 0.002(2) -0.004(2) -0.009(2)
O102_4 0.031(4) 0.020(2) 0.033(3) 0.003(2) -0.020(3) -0.012(3)
F1_4 0.024(3) 0.017(2) 0.023(3) 0.0053(18) -0.006(2) -0.011(2)
F2_4 0.015(2) 0.025(3) 0.027(2) 0.002(3) -0.0158(18) -0.008(3)
F101_4 0.017(2) 0.023(3) 0.025(2) 0.001(3) -0.0131(16) -0.007(2)
F102_4 0.026(3) 0.018(2) 0.025(2) 0.0047(18) -0.009(2) -0.011(2)
C1_4 0.0209(16) 0.0173(13) 0.0233(16) 0.0049(12) -0.0151(13) -0.0105(12)
S2_4 0.0156(4) 0.0223(4) 0.0177(4) 0.0032(3) -0.0098(3) -0.0089(3)
O3_4 0.0425(18) 0.0251(13) 0.0264(15) 0.0008(11) -0.0196(13) -0.0146(13)
O4_4 0.0291(15) 0.079(2) 0.0246(14) 0.0134(14) -0.0104(12) -0.0355(16)
N1_5 0.0218(15) 0.0199(13) 0.0191(14) 0.0066(10) -0.0150(11) -0.0087(11)
O4_5 0.0265(15) 0.0242(13) 0.0244(14) 0.0021(10) -0.0027(11) -0.0084(11)
F1_5 0.0480(14) 0.0256(10) 0.0350(12) 0.0119(9) -0.0141(11) -0.0235(10)
C1_5 0.0195(17) 0.0182(15) 0.0211(16) 0.0042(12) -0.0114(13) -0.0068(13)
S1_5 0.0405(6) 0.0197(4) 0.0207(5) 0.0030(3) -0.0190(4) -0.0079(4)
F2_5 0.0236(12) 0.0306(12) 0.0389(14) -0.0003(10) -0.0207(10) 0.0037(10)
O1_5 0.017(3) 0.025(2) 0.027(3) 0.000(2) -0.011(2) -0.012(2)
O2_5 0.021(3) 0.029(3) 0.022(3) 0.000(2) -0.005(2) -0.008(2)
O101_5 0.027(4) 0.028(3) 0.024(3) -0.004(2) -0.001(3) -0.013(3)
O102_5 0.026(3) 0.029(3) 0.027(3) 0.002(2) -0.015(3) -0.015(3)
O3_5 0.0361(16) 0.0354(14) 0.0338(15) 0.0088(12) -0.0232(13) -0.0263(13)
S2_5 0.0181(4) 0.0180(4) 0.0188(4) 0.0043(3) -0.0122(3) -0.0087(3)

loop_
_atom_type_symbol
_atom_type_description
_atom_type_scat_dispersion_real
_atom_type_scat_dispersion_imag
_atom_type_scat_source
C C 0.0181 0.0091 'International Tables Vol C Tables 4.2.6.8 and 6.1.1.4'
H H 0.0000 0.0000 'International Tables Vol C Tables 4.2.6.8 and 6.1.1.4'
N N 0.0311 0.0180 'International Tables Vol C Tables 4.2.6.8 and 6.1.1.4'
O O 0.0492 0.0322 'International Tables Vol C Tables 4.2.6.8 and 6.1.1.4'
F F 0.0727 0.0534 'International Tables Vol C Tables 4.2.6.8 and 6.1.1.4'
S S 0.3331 0.5567 'International Tables Vol C Tables 4.2.6.8 and 6.1.1.4'
Ag Ag 0.1306 4.2820 'International Tables Vol C Tables 4.2.6.8 and 6.1.1.4'

loop_
_geom_angle_atom_site_label_1
_geom_angle_atom_site_label_2
_geom_angle_atom_site_label_3
_geom_angle
_geom_angle_site_symmetry_1
_geom_angle_site_symmetry_3
_geom_angle_publ_flag
N1_5 Ag1 N1_4 166.64(14) . . ?
N1_2 C1_1 H1A_1 109.5 . . ?
N1_2 C1_1 H1B_1 109.5 . . ?
H1A_1 C1_1 H1B_1 109.5 . . ?
N1_2 C1_1 H1C_1 109.5 . . ?
H1A_1 C1_1 H1C_1 109.5 . . ?
H1B_1 C1_1 H1C_1 109.5 . . ?
N1_102 C1_101 H1A_101 109.5 . . ?
N1_102 C1_101 H1B_101 109.5 . . ?
H1A_101 C1_101 H1B_101 109.5 . . ?
N1_102 C1_101 H1C_101 109.5 . . ?
H1A_101 C1_101 H1C_101 109.5 . . ?
H1B_101 C1_101 H1C_101 109.5 . . ?
C1_2 N1_2 C1_1 114.1(8) . . ?
C1_2 N1_2 C4_2 103.0(9) . . ?
C1_1 N1_2 C4_2 110.7(6) . . ?
C1_2 N1_2 C1_3 107.6(8) . . ?
C1_1 N1_2 C1_3 110.2(6) . . ?
C4_2 N1_2 C1_3 111.0(6) . . ?
N1_2 C1_2 C2_2 102.7(11) . . ?
N1_2 C1_2 H1A_2 111.2 . . ?
C2_2 C1_2 H1A_2 111.2 . . ?
N1_2 C1_2 H1AB_2 111.2 . . ?
C2_2 C1_2 H1AB_2 111.2 . . ?
H1A_2 C1_2 H1AB_2 109.1 . . ?
C3_2 C2_2 C1_2 107.6(10) . . ?
C3_2 C2_2 H2A_2 110.2 . . ?
C1_2 C2_2 H2A_2 110.2 . . ?
C3_2 C2_2 H2AB_2 110.2 . . ?
C1_2 C2_2 H2AB_2 110.2 . . ?
H2A_2 C2_2 H2AB_2 108.5 . . ?
C2_2 C3_2 C4_2 103.3(9) . . ?
C2_2 C3_2 H3A_2 111.1 . . ?
C4_2 C3_2 H3A_2 111.1 . . ?
C2_2 C3_2 H3AB_2 111.1 . . ?
C4_2 C3_2 H3AB_2 111.1 . . ?
H3A_2 C3_2 H3AB_2 109.1 . . ?
N1_2 C4_2 C3_2 104.6(6) . . ?
N1_2 C4_2 H4A_2 110.8 . . ?
C3_2 C4_2 H4A_2 110.8 . . ?
N1_2 C4_2 H4AB_2 110.8 . . ?
C3_2 C4_2 H4AB_2 110.8 . . ?
H4A_2 C4_2 H4AB_2 108.9 . . ?
C1_103 N1_102 C1_101 111.9(6) . . ?
C1_103 N1_102 C4_102 109.4(6) . . ?
C1_101 N1_102 C4_102 108.5(6) . . ?
C1_103 N1_102 C1_102 115.6(7) . . ?
C1_101 N1_102 C1_102 108.6(8) . . ?
C4_102 N1_102 C1_102 102.2(8) . . ?
C2_102 C1_102 N1_102 105.2(11) . . ?
C2_102 C1_102 H1A_102 110.7 . . ?
N1_102 C1_102 H1A_102 110.7 . . ?
C2_102 C1_102 H1AB_102 110.7 . . ?
N1_102 C1_102 H1AB_102 110.7 . . ?
H1A_102 C1_102 H1AB_102 108.8 . . ?
C1_102 C2_102 C3_102 102.1(9) . . ?
C1_102 C2_102 H2A_102 111.4 . . ?
C3_102 C2_102 H2A_102 111.4 . . ?
C1_102 C2_102 H2AB_102 111.4 . . ?
C3_102 C2_102 H2AB_102 111.4 . . ?
H2A_102 C2_102 H2AB_102 109.2 . . ?
C4_102 C3_102 C2_102 109.1(9) . . ?
C4_102 C3_102 H3A_102 109.9 . . ?
C2_102 C3_102 H3A_102 109.9 . . ?
C4_102 C3_102 H3AB_102 109.9 . . ?
C2_102 C3_102 H3AB_102 109.9 . . ?
H3A_102 C3_102 H3AB_102 108.3 . . ?
C3_102 C4_102 N1_102 107.2(7) . . ?
C3_102 C4_102 H4A_102 110.3 . . ?
N1_102 C4_102 H4A_102 110.3 . . ?
C3_102 C4_102 H4AB_102 110.3 . . ?
N1_102 C4_102 H4AB_102 110.3 . . ?
H4A_102 C4_102 H4AB_102 108.5 . . ?
N1_2 C1_3 C2_3 115.9(6) . . ?
N1_2 C1_3 H1A_3 108.3 . . ?
C2_3 C1_3 H1A_3 108.3 . . ?
N1_2 C1_3 H1AB_3 108.3 . . ?
C2_3 C1_3 H1AB_3 108.3 . . ?
H1A_3 C1_3 H1AB_3 107.4 . . ?
C1_3 C2_3 C3_3 110.0(7) . . ?
C1_3 C2_3 H2A_3 109.7 . . ?
C3_3 C2_3 H2A_3 109.7 . . ?
C1_3 C2_3 H2AB_3 109.7 . . ?
C3_3 C2_3 H2AB_3 109.7 . . ?
H2A_3 C2_3 H2AB_3 108.2 . . ?
C4_3 C3_3 C2_3 110.7(7) . . ?
C4_3 C3_3 H3A_3 109.5 . . ?
C2_3 C3_3 H3A_3 109.5 . . ?
C4_3 C3_3 H3AB_3 109.5 . . ?
C2_3 C3_3 H3AB_3 109.5 . . ?
H3A_3 C3_3 H3AB_3 108.1 . . ?
C3_3 C4_3 H4A_3 109.5 . . ?
C3_3 C4_3 H4B_3 109.5 . . ?
H4A_3 C4_3 H4B_3 109.5 . . ?
C3_3 C4_3 H4C_3 109.5 . . ?
H4A_3 C4_3 H4C_3 109.5 . . ?
H4B_3 C4_3 H4C_3 109.5 . . ?
N1_102 C1_103 C2_103 114.7(6) . . ?
N1_102 C1_103 H1A_103 108.6 . . ?
C2_103 C1_103 H1A_103 108.6 . . ?
N1_102 C1_103 H1AB_103 108.6 . . ?
C2_103 C1_103 H1AB_103 108.6 . . ?
H1A_103 C1_103 H1AB_103 107.6 . . ?
C3_103 C2_103 C1_103 110.6(7) . . ?
C3_103 C2_103 H2A_103 109.5 . . ?
C1_103 C2_103 H2A_103 109.5 . . ?
C3_103 C2_103 H2AB_103 109.5 . . ?
C1_103 C2_103 H2AB_103 109.5 . . ?
H2A_103 C2_103 H2AB_103 108.1 . . ?
C2_103 C3_103 C4_103 112.2(7) . . ?
C2_103 C3_103 H3A_103 109.2 . . ?
C4_103 C3_103 H3A_103 109.2 . . ?
C2_103 C3_103 H3AB_103 109.2 . . ?
C4_103 C3_103 H3AB_103 109.2 . . ?
H3A_103 C3_103 H3AB_103 107.9 . . ?
C3_103 C4_103 H4A_103 109.5 . . ?
C3_103 C4_103 H4B_103 109.5 . . ?
H4A_103 C4_103 H4B_103 109.5 . . ?
C3_103 C4_103 H4C_103 109.5 . . ?
H4A_103 C4_103 H4C_103 109.5 . . ?
H4B_103 C4_103 H4C_103 109.5 . . ?
S1_4 N1_4 S2_4 101.72(16) . . ?
S1_4 N1_4 Ag1 130.24(18) . . ?
S2_4 N1_4 Ag1 128.02(17) . . ?
O2_4 S1_4 N1_4 120.9(4) . . ?
O101_4 S1_4 N1_4 117.3(3) . . ?
O101_4 S1_4 O102_4 114.4(4) . . ?
N1_4 S1_4 O102_4 108.0(3) . . ?
O2_4 S1_4 O1_4 115.4(4) . . ?
N1_4 S1_4 O1_4 107.9(3) . . ?
O2_4 S1_4 C1_4 120.4(4) . . ?
O101_4 S1_4 C1_4 124.4(4) . . ?
N1_4 S1_4 C1_4 86.58(15) . . ?
O102_4 S1_4 C1_4 102.2(3) . . ?
O1_4 S1_4 C1_4 101.0(3) . . ?
O2_4 S1_4 S2_4 131.2(5) . . ?
O101_4 S1_4 S2_4 137.1(4) . . ?
N1_4 S1_4 S2_4 39.48(11) . . ?
O102_4 S1_4 S2_4 108.1(3) . . ?
O1_4 S1_4 S2_4 113.4(3) . . ?
C1_4 S1_4 S2_4 47.28(10) . . ?
F102_4 C1_4 F101_4 95.8(6) . . ?
F2_4 C1_4 F1_4 124.4(6) . . ?
F102_4 C1_4 S1_4 124.4(4) . . ?
F101_4 C1_4 S1_4 121.1(4) . . ?
F2_4 C1_4 S1_4 106.8(4) . . ?
F1_4 C1_4 S1_4 103.4(4) . . ?
F102_4 C1_4 S2_4 113.4(4) . . ?
F101_4 C1_4 S2_4 118.0(5) . . ?
F2_4 C1_4 S2_4 112.6(5) . . ?
F1_4 C1_4 S2_4 115.1(4) . . ?
S1_4 C1_4 S2_4 85.96(13) . . ?
O4_4 S2_4 O3_4 118.9(2) . . ?
O4_4 S2_4 N1_4 113.4(2) . . ?
O3_4 S2_4 N1_4 111.86(19) . . ?
O4_4 S2_4 C1_4 110.06(16) . . ?
O3_4 S2_4 C1_4 112.38(17) . . ?
N1_4 S2_4 C1_4 85.39(15) . . ?
O4_4 S2_4 S1_4 117.30(14) . . ?
O3_4 S2_4 S1_4 123.76(15) . . ?
N1_4 S2_4 S1_4 38.80(11) . . ?
C1_4 S2_4 S1_4 46.76(10) . . ?
S2_5 N1_5 S1_5 101.63(16) . . ?
S2_5 N1_5 Ag1 127.49(17) . . ?
S1_5 N1_5 Ag1 128.48(16) . . ?
F2_5 C1_5 F1_5 109.7(3) . . ?
F2_5 C1_5 S1_5 114.9(3) . . ?
F1_5 C1_5 S1_5 114.4(2) . . ?
F2_5 C1_5 S2_5 115.7(3) . . ?
F1_5 C1_5 S2_5 114.8(2) . . ?
S1_5 C1_5 S2_5 85.82(14) . . ?
O2_5 S1_5 O1_5 115.9(4) . . ?
O102_5 S1_5 O101_5 115.5(4) . . ?
O102_5 S1_5 N1_5 121.1(4) . . ?
O2_5 S1_5 N1_5 120.5(4) . . ?
O1_5 S1_5 N1_5 107.6(3) . . ?
O101_5 S1_5 N1_5 104.3(3) . . ?
O102_5 S1_5 C1_5 119.6(4) . . ?
O2_5 S1_5 C1_5 116.8(4) . . ?
O1_5 S1_5 C1_5 105.2(3) . . ?
O101_5 S1_5 C1_5 105.4(4) . . ?
N1_5 S1_5 C1_5 86.42(15) . . ?
O102_5 S1_5 S2_5 133.5(4) . . ?
O2_5 S1_5 S2_5 131.6(4) . . ?
O1_5 S1_5 S2_5 112.5(3) . . ?
O101_5 S1_5 S2_5 110.9(3) . . ?
N1_5 S1_5 S2_5 39.12(10) . . ?
C1_5 S1_5 S2_5 47.30(10) . . ?
O3_5 S2_5 O4_5 117.58(18) . . ?
O3_5 S2_5 N1_5 112.77(17) . . ?
O4_5 S2_5 N1_5 112.47(18) . . ?
O3_5 S2_5 C1_5 111.72(17) . . ?
O4_5 S2_5 C1_5 112.03(17) . . ?
N1_5 S2_5 C1_5 86.11(15) . . ?
O3_5 S2_5 S1_5 121.61(13) . . ?
O4_5 S2_5 S1_5 120.73(14) . . ?
N1_5 S2_5 S1_5 39.24(10) . . ?
C1_5 S2_5 S1_5 46.87(11) . . ?

loop_
_geom_bond_atom_site_label_1
_geom_bond_atom_site_label_2
_geom_bond_distance
_geom_bond_site_symmetry_2
_geom_bond_publ_flag
Ag1 N1_5 2.137(3) . ?
Ag1 N1_4 2.138(3) . ?
C1_1 N1_2 1.497(10) . ?
C1_1 H1A_1 0.9800 . ?
C1_1 H1B_1 0.9800 . ?
C1_1 H1C_1 0.9800 . ?
C1_101 N1_102 1.497(10) . ?
C1_101 H1A_101 0.9800 . ?
C1_101 H1B_101 0.9800 . ?
C1_101 H1C_101 0.9800 . ?
N1_2 C1_2 1.45(2) . ?
N1_2 C4_2 1.514(10) . ?
N1_2 C1_3 1.516(10) . ?
C1_2 C2_2 1.593(19) . ?
C1_2 H1A_2 0.9900 . ?
C1_2 H1AB_2 0.9900 . ?
C2_2 C3_2 1.463(18) . ?
C2_2 H2A_2 0.9900 . ?
C2_2 H2AB_2 0.9900 . ?
C3_2 C4_2 1.605(15) . ?
C3_2 H3A_2 0.9900 . ?
C3_2 H3AB_2 0.9900 . ?
C4_2 H4A_2 0.9900 . ?
C4_2 H4AB_2 0.9900 . ?
N1_102 C1_103 1.485(10) . ?
N1_102 C4_102 1.524(10) . ?
N1_102 C1_102 1.602(18) . ?
C1_102 C2_102 1.456(17) . ?
C1_102 H1A_102 0.9900 . ?
C1_102 H1AB_102 0.9900 . ?
C2_102 C3_102 1.633(16) . ?
C2_102 H2A_102 0.9900 . ?
C2_102 H2AB_102 0.9900 . ?
C3_102 C4_102 1.431(14) . ?
C3_102 H3A_102 0.9900 . ?
C3_102 H3AB_102 0.9900 . ?
C4_102 H4A_102 0.9900 . ?
C4_102 H4AB_102 0.9900 . ?
C1_3 C2_3 1.521(11) . ?
C1_3 H1A_3 0.9900 . ?
C1_3 H1AB_3 0.9900 . ?
C2_3 C3_3 1.540(11) . ?
C2_3 H2A_3 0.9900 . ?
C2_3 H2AB_3 0.9900 . ?
C3_3 C4_3 1.520(12) . ?
C3_3 H3A_3 0.9900 . ?
C3_3 H3AB_3 0.9900 . ?
C4_3 H4A_3 0.9800 . ?
C4_3 H4B_3 0.9800 . ?
C4_3 H4C_3 0.9800 . ?
C1_103 C2_103 1.525(10) . ?
C1_103 H1A_103 0.9900 . ?
C1_103 H1AB_103 0.9900 . ?
C2_103 C3_103 1.518(10) . ?
C2_103 H2A_103 0.9900 . ?
C2_103 H2AB_103 0.9900 . ?
C3_103 C4_103 1.519(11) . ?
C3_103 H3A_103 0.9900 . ?
C3_103 H3AB_103 0.9900 . ?
C4_103 H4A_103 0.9800 . ?
C4_103 H4B_103 0.9800 . ?
C4_103 H4C_103 0.9800 . ?
N1_4 S1_4 1.604(3) . ?
N1_4 S2_4 1.628(3) . ?
S1_4 O2_4 1.295(8) . ?
S1_4 O101_4 1.303(7) . ?
S1_4 O102_4 1.617(8) . ?
S1_4 O1_4 1.624(8) . ?
S1_4 C1_4 1.831(3) . ?
S1_4 S2_4 2.5069(13) . ?
F1_4 C1_4 1.385(8) . ?
F2_4 C1_4 1.367(12) . ?
F101_4 C1_4 1.291(11) . ?
F102_4 C1_4 1.285(8) . ?
C1_4 S2_4 1.846(3) . ?
S2_4 O4_4 1.420(3) . ?
S2_4 O3_4 1.425(3) . ?
N1_5 S2_5 1.619(3) . ?
N1_5 S1_5 1.623(3) . ?
O4_5 S2_5 1.432(3) . ?
F1_5 C1_5 1.327(4) . ?
C1_5 F2_5 1.310(4) . ?
C1_5 S1_5 1.839(3) . ?
C1_5 S2_5 1.852(3) . ?
S1_5 O102_5 1.297(8) . ?
S1_5 O2_5 1.325(8) . ?
S1_5 O1_5 1.556(7) . ?
S1_5 O101_5 1.592(9) . ?
S1_5 S2_5 2.5136(12) . ?
O3_5 S2_5 1.425(3) . ?
